data_7049918
loop_
_publ_author_name
'Biggs, George S.'
'O'Neill, Michael J'
'Carames Mendez, Pablo'
'Scrase, Thomas G.'
'Lin, Yulu'
'Bin-Maarof, Amzar Muzani'
'Bond, Andrew D.'
'Boss, Sally R.'
'Barker, Paul D.'

_publ_section_title
;
 Use of a fluorinated probe to quantitatively monitor amino acid binding
 preferences of ruthenium(ii) arene complexes.
;
_journal_issue 20
_journal_name_full 'Dalton transactions (Cambridge, England : 2003)'
_journal_page_first 6910
_journal_page_last 6920
_journal_paper_doi 10.1039/c8dt05159c
_journal_volume 48
_journal_year 2019
_chemical_absolute_configuration ad
_chemical_formula_moiety 'C20 H20 Cl F2 N2 Ru +, F6 P -'
_chemical_formula_sum 'C20 H20 Cl F8 N2 P Ru'
_chemical_formula_weight 607.87
_space_group_crystal_system orthorhombic
_space_group_IT_number 29
_space_group_name_Hall 'P 2c -2ac'
_space_group_name_H-M_alt 'P c a 21'
_symmetry_space_group_name_Hall 'P 2c -2ac'
_symmetry_space_group_name_H-M 'P c a 21'
_atom_sites_solution_hydrogens geom
_audit_creation_method SHELXL-2018/1
_audit_update_record
;
2018-09-13 deposited with the CCDC.    2019-04-15 downloaded from the CCDC.
;
_cell_angle_alpha 90
_cell_angle_beta 90
_cell_angle_gamma 90
_cell_formula_units_Z 4
_cell_length_a 12.0020(2)
_cell_length_b 13.7944(2)
_cell_length_c 13.2815(2)
_cell_measurement_reflns_used 15211
_cell_measurement_temperature 180(2)
_cell_measurement_theta_max 33.73
_cell_measurement_theta_min 1.00
_cell_volume 2198.89(6)
_computing_cell_refinement 'HKL Scalepack (Otwinowski & Minor, 1997)'
_computing_data_collection 'COLLECT (Nonius, 1999)'
_computing_data_reduction 'HKL Denzo and Scalepack (Otwinowski & Minor, 1997)'
_computing_molecular_graphics 'Mercury (Macrae et al., 2008)'
_computing_publication_material SHELXL
_computing_structure_refinement 'SHELXL (Sheldrick, 2015)'
_computing_structure_solution 'SHELXT (Sheldrick, 2015)'
_diffrn_ambient_temperature 180(2)
_diffrn_measured_fraction_theta_full 0.996
_diffrn_measured_fraction_theta_max 0.998
_diffrn_measurement_device_type 'Nonius KappaCCD'
_diffrn_measurement_method '\w and \f-scans'
_diffrn_radiation_type MoK\a
_diffrn_radiation_wavelength 0.71069
_diffrn_reflns_av_R_equivalents 0.0307
_diffrn_reflns_av_unetI/netI 0.0352
_diffrn_reflns_Laue_measured_fraction_full 0.996
_diffrn_reflns_Laue_measured_fraction_max 0.998
_diffrn_reflns_limit_h_max 18
_diffrn_reflns_limit_h_min -18
_diffrn_reflns_limit_k_max 21
_diffrn_reflns_limit_k_min -21
_diffrn_reflns_limit_l_max 20
_diffrn_reflns_limit_l_min -20
_diffrn_reflns_number 24942
_diffrn_reflns_point_group_measured_fraction_full 0.980
_diffrn_reflns_point_group_measured_fraction_max 0.966
_diffrn_reflns_theta_full 25.240
_diffrn_reflns_theta_max 33.697
_diffrn_reflns_theta_min 3.702
_diffrn_source 'fine-focus sealed tube'
_exptl_absorpt_coefficient_mu 0.986
_exptl_absorpt_correction_T_max 0.864
_exptl_absorpt_correction_T_min 0.800
_exptl_absorpt_correction_type multi-scan
_exptl_absorpt_process_details 'SORTAV (Blessing, 1995)'
_exptl_crystal_colour orange
_exptl_crystal_density_diffrn 1.836
_exptl_crystal_description block
_exptl_crystal_F_000 1208
_exptl_crystal_size_max 0.320
_exptl_crystal_size_mid 0.300
_exptl_crystal_size_min 0.180
_refine_diff_density_max 0.738
_refine_diff_density_min -0.833
_refine_diff_density_rms 0.071
_refine_ls_abs_structure_details
;
Flack x determined using 3197 quotients [(I+)-(I-)]/[(I+)+(I-)]
(Parsons, Flack and Wagner, Acta Cryst. B69 (2013) 249-259).
;
_refine_ls_abs_structure_Flack -0.030(14)
_refine_ls_extinction_method none
_refine_ls_goodness_of_fit_ref 0.997
_refine_ls_hydrogen_treatment constr
_refine_ls_matrix_type full
_refine_ls_number_parameters 301
_refine_ls_number_reflns 8467
_refine_ls_number_restraints 1
_refine_ls_restrained_S_all 0.997
_refine_ls_R_factor_all 0.0319
_refine_ls_R_factor_gt 0.0272
_refine_ls_shift/su_max 0.002
_refine_ls_shift/su_mean 0.000
_refine_ls_structure_factor_coef Fsqd
_refine_ls_weighting_details 'w=1/[\s^2^(Fo^2^)+(0.0451P)^2^] where P=(Fo^2^+2Fc^2^)/3'
_refine_ls_weighting_scheme calc
_refine_ls_wR_factor_gt 0.0694
_refine_ls_wR_factor_ref 0.0705
_reflns_Friedel_coverage 0.866
_reflns_Friedel_fraction_full 0.962
_reflns_Friedel_fraction_max 0.931
_reflns_number_gt 7460
_reflns_number_total 8467
_reflns_threshold_expression 'I > 2\s(I)'
_cod_data_source_file c8dt05159c2.cif
_cod_data_source_block 3
_cod_depositor_comments 'Adding full bibliography for 7049914--7049924.cif.'
_cod_database_code 7049918
_cambridge_user_name 'Michael O'Neill'
_cambridge_user_crsid ma374
_cambridge_supervisor_name 'Paul Barker'
_cambridge_supervisor_crsid pdb30
_cambridge_crystallographer_name 'Andrew Bond'
_cambridge_crystallographer_crsid adb29
_cambridge_sample_id MON-096
_cambridge_data_id PB1305
_shelx_space_group_comment
;
The symmetry employed for this shelxl refinement is uniquely defined
by the following loop, which should always be used as a source of
symmetry information in preference to the above space-group names.
They are only intended as comments.
;
_shelx_estimated_absorpt_t_min 0.743
_shelx_estimated_absorpt_t_max 0.842

loop_
_space_group_symop_operation_xyz
'x, y, z'
'-x, -y, z+1/2'
'-x+1/2, y, z+1/2'
'x+1/2, -y, z'

loop_
_atom_site_label
_atom_site_type_symbol
_atom_site_fract_x
_atom_site_fract_y
_atom_site_fract_z
_atom_site_U_iso_or_equiv
_atom_site_adp_type
_atom_site_occupancy
_atom_site_site_symmetry_order
_atom_site_calc_flag
_atom_site_refinement_flags_posn
_atom_site_refinement_flags_adp
Ru1 Ru 0.63138(2) 0.76161(2) 0.17341(3) 0.01966(5) Uani 1 1 d . .
Cl1 Cl 0.72228(5) 0.71310(5) 0.32536(5) 0.02892(12) Uani 1 1 d . .
F1 F 0.93981(17) 0.55290(17) -0.02690(15) 0.0474(5) Uani 1 1 d . .
F2 F 0.26340(16) 0.60955(18) 0.34229(15) 0.0477(5) Uani 1 1 d . .
N1 N 0.70475(18) 0.63691(17) 0.11276(16) 0.0234(4) Uani 1 1 d . .
N2 N 0.51939(17) 0.65239(17) 0.21325(16) 0.0240(4) Uani 1 1 d . .
C1 C 0.4861(3) 0.7197(3) -0.0835(3) 0.0444(8) Uani 1 1 d . .
H1A H 0.514333 0.666709 -0.041466 0.067 Uiso 1 1 calc R U
H1B H 0.545746 0.742916 -0.127769 0.067 Uiso 1 1 calc R U
H1C H 0.423732 0.696242 -0.124380 0.067 Uiso 1 1 calc R U
C2 C 0.4464(2) 0.8028(2) -0.0161(2) 0.0341(6) Uani 1 1 d . .
H2 H 0.381514 0.778755 0.023952 0.041 Uiso 1 1 calc R U
C3 C 0.4064(3) 0.8884(4) -0.0793(3) 0.0565(11) Uani 1 1 d . .
H3A H 0.385252 0.941990 -0.034845 0.085 Uiso 1 1 calc R U
H3B H 0.341814 0.868607 -0.119514 0.085 Uiso 1 1 calc R U
H3C H 0.466487 0.909495 -0.124236 0.085 Uiso 1 1 calc R U
C4 C 0.6483(2) 0.8413(2) 0.0331(2) 0.0267(5) Uani 1 1 d . .
H4 H 0.672672 0.817416 -0.030269 0.032 Uiso 1 1 calc R U
C5 C 0.5338(2) 0.83836(19) 0.0573(2) 0.0268(5) Uani 1 1 d . .
C6 C 0.5021(2) 0.8721(2) 0.1540(2) 0.0304(6) Uani 1 1 d . .
H6 H 0.425504 0.871568 0.171944 0.036 Uiso 1 1 calc R U
C7 C 0.5804(2) 0.9063(2) 0.2241(2) 0.0322(6) Uani 1 1 d . .
H7 H 0.556453 0.925541 0.289243 0.039 Uiso 1 1 calc R U
C8 C 0.6955(2) 0.9123(2) 0.1982(2) 0.0312(6) Uani 1 1 d . .
C9 C 0.7282(2) 0.8795(2) 0.1023(2) 0.0289(5) Uani 1 1 d . .
H9 H 0.804452 0.882729 0.083335 0.035 Uiso 1 1 calc R U
C10 C 0.7796(3) 0.9492(2) 0.2718(3) 0.0416(7) Uani 1 1 d . .
H10A H 0.787570 1.019517 0.263951 0.062 Uiso 1 1 calc R U
H10B H 0.851522 0.917820 0.259229 0.062 Uiso 1 1 calc R U
H10C H 0.754881 0.934492 0.340421 0.062 Uiso 1 1 calc R U
C11 C 0.8009(2) 0.6367(2) 0.0599(2) 0.0275(5) Uani 1 1 d . .
H11 H 0.838919 0.695799 0.047035 0.033 Uiso 1 1 calc R U
C12 C 0.8435(3) 0.5503(3) 0.0246(2) 0.0339(6) Uani 1 1 d . .
C13 C 0.7911(3) 0.4632(2) 0.0408(2) 0.0364(7) Uani 1 1 d . .
H13 H 0.820835 0.404447 0.014764 0.044 Uiso 1 1 calc R U
C14 C 0.6931(2) 0.4638(2) 0.0966(2) 0.0333(6) Uani 1 1 d . .
H14 H 0.654539 0.405140 0.110238 0.040 Uiso 1 1 calc R U
C15 C 0.6526(2) 0.5517(2) 0.1322(2) 0.0252(5) Uani 1 1 d . .
C16 C 0.5508(2) 0.56026(19) 0.19261(18) 0.0249(5) Uani 1 1 d . .
C17 C 0.4904(2) 0.4810(2) 0.2279(2) 0.0322(6) Uani 1 1 d . .
H17 H 0.516090 0.416964 0.215380 0.039 Uiso 1 1 calc R U
C18 C 0.3925(2) 0.4959(2) 0.2814(2) 0.0346(6) Uani 1 1 d . .
H18 H 0.349484 0.443298 0.306249 0.042 Uiso 1 1 calc R U
C19 C 0.3613(2) 0.5897(3) 0.2964(2) 0.0318(6) Uani 1 1 d . .
C20 C 0.4253(2) 0.6675(2) 0.2660(2) 0.0301(5) Uani 1 1 d . .
H20 H 0.402944 0.731641 0.282288 0.036 Uiso 1 1 calc R U
P1 P 0.59304(8) 0.17317(7) 0.06308(9) 0.0482(2) Uani 1 1 d . .
F3 F 0.5239(3) 0.1020(2) 0.1335(3) 0.1151(18) Uani 1 1 d . .
F4 F 0.4872(3) 0.1798(3) -0.0089(3) 0.1079(14) Uani 1 1 d . .
F5 F 0.5409(3) 0.2618(2) 0.1237(3) 0.0808(11) Uani 1 1 d . .
F6 F 0.6954(3) 0.1646(5) 0.1322(4) 0.161(3) Uani 1 1 d . .
F7 F 0.6375(4) 0.0863(3) -0.0017(5) 0.149(2) Uani 1 1 d . .
F8 F 0.6597(3) 0.2453(2) -0.0064(3) 0.0698(9) Uani 1 1 d . .

loop_
_atom_site_aniso_label
_atom_site_aniso_U_11
_atom_site_aniso_U_22
_atom_site_aniso_U_33
_atom_site_aniso_U_23
_atom_site_aniso_U_13
_atom_site_aniso_U_12
Ru1 0.02218(8) 0.01613(7) 0.02068(7) 0.00065(11) 0.00269(10) 0.00160(5)
Cl1 0.0372(3) 0.0260(3) 0.0236(3) -0.0011(2) -0.0045(2) 0.0031(2)
F1 0.0468(10) 0.0564(13) 0.0391(9) -0.0016(9) 0.0156(8) 0.0221(9)
F2 0.0372(9) 0.0605(14) 0.0453(11) 0.0020(10) 0.0164(8) -0.0104(9)
N1 0.0285(10) 0.0214(10) 0.0204(9) -0.0003(7) 0.0005(8) 0.0039(7)
N2 0.0266(9) 0.0222(10) 0.0232(9) 0.0007(8) 0.0019(8) -0.0013(8)
C1 0.0357(15) 0.055(2) 0.0425(18) -0.0110(15) -0.0003(14) -0.0100(14)
C2 0.0276(12) 0.0388(17) 0.0359(14) 0.0073(12) -0.0027(11) 0.0018(11)
C3 0.051(2) 0.059(3) 0.059(2) 0.024(2) -0.019(2) 0.0088(18)
C4 0.0279(11) 0.0247(12) 0.0273(12) 0.0063(10) 0.0030(9) -0.0003(9)
C5 0.0275(11) 0.0213(12) 0.0316(12) 0.0062(9) 0.0033(10) 0.0035(9)
C6 0.0310(11) 0.0218(11) 0.0385(16) 0.0043(10) 0.0062(10) 0.0077(9)
C7 0.0399(15) 0.0194(12) 0.0373(15) -0.0023(10) 0.0067(12) 0.0056(10)
C8 0.0383(13) 0.0163(11) 0.0390(16) 0.0011(9) -0.0005(10) -0.0014(9)
C9 0.0308(13) 0.0225(13) 0.0333(13) 0.0042(10) 0.0029(10) -0.0007(9)
C10 0.0515(18) 0.0263(15) 0.0470(18) -0.0063(13) -0.0053(15) -0.0058(13)
C11 0.0296(11) 0.0306(13) 0.0224(10) 0.0004(9) 0.0028(9) 0.0072(9)
C12 0.0378(13) 0.0414(17) 0.0226(11) -0.0036(11) 0.0018(11) 0.0169(12)
C13 0.0432(15) 0.0333(15) 0.0328(14) -0.0117(11) -0.0067(12) 0.0178(12)
C14 0.0384(14) 0.0234(13) 0.0381(14) -0.0081(11) -0.0083(12) 0.0047(10)
C15 0.0317(11) 0.0209(12) 0.0230(11) -0.0024(9) -0.0048(9) 0.0022(9)
C16 0.0304(10) 0.0181(10) 0.0262(13) 0.0011(8) -0.0044(8) -0.0028(8)
C17 0.0405(13) 0.0230(13) 0.0331(13) 0.0036(11) -0.0089(11) -0.0070(11)
C18 0.0426(14) 0.0324(16) 0.0288(13) 0.0056(11) -0.0043(11) -0.0161(13)
C19 0.0275(12) 0.0413(17) 0.0265(12) 0.0044(11) 0.0033(9) -0.0080(10)
C20 0.0306(12) 0.0303(14) 0.0293(12) 0.0021(10) 0.0048(10) -0.0029(10)
P1 0.0391(4) 0.0282(4) 0.0773(7) 0.0135(4) 0.0133(4) 0.0050(3)
F3 0.099(2) 0.057(2) 0.190(5) 0.055(2) 0.072(3) 0.0116(16)
F4 0.0642(17) 0.158(4) 0.102(3) -0.027(3) -0.0129(18) -0.011(2)
F5 0.086(2) 0.0514(18) 0.105(3) -0.0168(15) 0.032(2) -0.0053(13)
F6 0.0544(19) 0.290(8) 0.139(4) 0.114(5) -0.016(2) 0.004(3)
F7 0.153(4) 0.052(2) 0.242(6) -0.022(3) 0.113(4) 0.018(2)
F8 0.0730(16) 0.0524(17) 0.084(2) 0.0221(14) 0.0226(19) -0.0092(12)

loop_
_atom_type_symbol
_atom_type_description
_atom_type_scat_dispersion_real
_atom_type_scat_dispersion_imag
_atom_type_scat_source
C C 0.0033 0.0016 'International Tables Vol C Tables 4.2.6.8 and 6.1.1.4'
H H 0.0000 0.0000 'International Tables Vol C Tables 4.2.6.8 and 6.1.1.4'
N N 0.0061 0.0033 'International Tables Vol C Tables 4.2.6.8 and 6.1.1.4'
Ru Ru -1.2594 0.8363 'International Tables Vol C Tables 4.2.6.8 and 6.1.1.4'
Cl Cl 0.1484 0.1585 'International Tables Vol C Tables 4.2.6.8 and 6.1.1.4'
F F 0.0171 0.0103 'International Tables Vol C Tables 4.2.6.8 and 6.1.1.4'
P P 0.1023 0.0942 'International Tables Vol C Tables 4.2.6.8 and 6.1.1.4'

loop_
_geom_angle_atom_site_label_1
_geom_angle_atom_site_label_2
_geom_angle_atom_site_label_3
_geom_angle
N2 Ru1 N1 77.02(9)
N2 Ru1 C4 130.00(10)
N1 Ru1 C4 92.65(10)
N2 Ru1 C6 94.36(10)
N1 Ru1 C6 145.54(10)
C4 Ru1 C6 67.25(10)
N2 Ru1 C7 113.54(10)
N1 Ru1 C7 169.44(10)
C4 Ru1 C7 80.15(11)
C6 Ru1 C7 37.35(11)
N2 Ru1 C5 100.47(9)
N1 Ru1 C5 110.39(9)
C4 Ru1 C5 37.61(9)
C6 Ru1 C5 37.63(10)
C7 Ru1 C5 68.27(11)
N2 Ru1 C9 167.92(10)
N1 Ru1 C9 102.64(10)
C4 Ru1 C9 38.04(10)
C6 Ru1 C9 79.07(11)
C7 Ru1 C9 66.96(11)
C5 Ru1 C9 68.14(10)
N2 Ru1 C8 148.59(10)
N1 Ru1 C8 132.40(10)
C4 Ru1 C8 67.96(11)
C6 Ru1 C8 67.35(11)
C7 Ru1 C8 37.50(11)
C5 Ru1 C8 80.79(10)
C9 Ru1 C8 36.86(11)
N2 Ru1 Cl1 82.98(6)
N1 Ru1 Cl1 84.42(6)
C4 Ru1 Cl1 145.40(7)
C6 Ru1 Cl1 128.15(8)
C7 Ru1 Cl1 97.08(9)
C5 Ru1 Cl1 165.18(8)
C9 Ru1 Cl1 109.07(8)
C8 Ru1 Cl1 88.80(8)
C11 N1 C15 119.4(2)
C11 N1 Ru1 124.1(2)
C15 N1 Ru1 116.43(17)
C20 N2 C16 119.0(2)
C20 N2 Ru1 124.13(19)
C16 N2 Ru1 116.57(16)
C2 C1 H1A 109.5
C2 C1 H1B 109.5
H1A C1 H1B 109.5
C2 C1 H1C 109.5
H1A C1 H1C 109.5
H1B C1 H1C 109.5
C5 C2 C3 108.8(3)
C5 C2 C1 113.8(2)
C3 C2 C1 110.8(3)
C5 C2 H2 107.7
C3 C2 H2 107.7
C1 C2 H2 107.7
C2 C3 H3A 109.5
C2 C3 H3B 109.5
H3A C3 H3B 109.5
C2 C3 H3C 109.5
H3A C3 H3C 109.5
H3B C3 H3C 109.5
C5 C4 C9 121.2(3)
C5 C4 Ru1 72.52(15)
C9 C4 Ru1 72.41(15)
C5 C4 H4 119.4
C9 C4 H4 119.4
Ru1 C4 H4 127.8
C4 C5 C6 117.2(3)
C4 C5 C2 122.5(3)
C6 C5 C2 120.3(2)
C4 C5 Ru1 69.88(15)
C6 C5 Ru1 70.53(15)
C2 C5 Ru1 131.5(2)
C7 C6 C5 122.1(2)
C7 C6 Ru1 71.44(15)
C5 C6 Ru1 71.84(15)
C7 C6 H6 118.9
C5 C6 H6 118.9
Ru1 C6 H6 130.6
C6 C7 C8 120.5(3)
C6 C7 Ru1 71.20(16)
C8 C7 Ru1 73.08(15)
C6 C7 H7 119.7
C8 C7 H7 119.7
Ru1 C7 H7 128.2
C9 C8 C7 118.0(3)
C9 C8 C10 120.9(3)
C7 C8 C10 121.1(3)
C9 C8 Ru1 70.37(16)
C7 C8 Ru1 69.41(15)
C10 C8 Ru1 130.1(2)
C8 C9 C4 120.9(3)
C8 C9 Ru1 72.76(17)
C4 C9 Ru1 69.55(15)
C8 C9 H9 119.6
C4 C9 H9 119.6
Ru1 C9 H9 130.9
C8 C10 H10A 109.5
C8 C10 H10B 109.5
H10A C10 H10B 109.5
C8 C10 H10C 109.5
H10A C10 H10C 109.5
H10B C10 H10C 109.5
N1 C11 C12 119.7(3)
N1 C11 H11 120.1
C12 C11 H11 120.1
F1 C12 C13 119.8(3)
F1 C12 C11 118.0(3)
C13 C12 C11 122.2(3)
C12 C13 C14 117.7(3)
C12 C13 H13 121.1
C14 C13 H13 121.1
C15 C14 C13 118.9(3)
C15 C14 H14 120.6
C13 C14 H14 120.6
N1 C15 C14 122.1(3)
N1 C15 C16 114.7(2)
C14 C15 C16 123.2(3)
N2 C16 C17 121.6(2)
N2 C16 C15 114.7(2)
C17 C16 C15 123.7(3)
C18 C17 C16 119.7(3)
C18 C17 H17 120.1
C16 C17 H17 120.1
C19 C18 C17 116.7(3)
C19 C18 H18 121.7
C17 C18 H18 121.7
F2 C19 C18 119.8(3)
F2 C19 C20 117.3(3)
C18 C19 C20 122.8(3)
N2 C20 C19 120.0(3)
N2 C20 H20 120.0
C19 C20 H20 120.0
F6 P1 F7 89.8(3)
F6 P1 F8 89.6(2)
F7 P1 F8 89.3(2)
F6 P1 F3 91.1(2)
F7 P1 F3 91.6(2)
F8 P1 F3 178.85(19)
F6 P1 F5 94.1(3)
F7 P1 F5 176.1(3)
F8 P1 F5 90.63(18)
F3 P1 F5 88.38(19)
F6 P1 F4 178.9(3)
F7 P1 F4 89.2(3)
F8 P1 F4 91.0(2)
F3 P1 F4 88.4(2)
F5 P1 F4 86.9(2)

loop_
_geom_bond_atom_site_label_1
_geom_bond_atom_site_label_2
_geom_bond_distance
Ru1 N2 2.087(2)
Ru1 N1 2.094(2)
Ru1 C4 2.173(3)
Ru1 C6 2.190(3)
Ru1 C7 2.193(3)
Ru1 C5 2.207(3)
Ru1 C9 2.210(3)
Ru1 C8 2.241(3)
Ru1 Cl1 2.3898(7)
F1 C12 1.344(4)
F2 C19 1.351(3)
N1 C11 1.350(3)
N1 C15 1.356(4)
N2 C20 1.345(3)
N2 C16 1.354(3)
C1 C2 1.531(5)
C1 H1A 0.9800
C1 H1B 0.9800
C1 H1C 0.9800
C2 C5 1.513(4)
C2 C3 1.526(5)
C2 H2 1.0000
C3 H3A 0.9800
C3 H3B 0.9800
C3 H3C 0.9800
C4 C5 1.412(4)
C4 C9 1.429(4)
C4 H4 0.9500
C5 C6 1.418(4)
C6 C7 1.404(4)
C6 H6 0.9500
C7 C8 1.426(4)
C7 H7 0.9500
C8 C9 1.408(4)
C8 C10 1.494(4)
C9 H9 0.9500
C10 H10A 0.9800
C10 H10B 0.9800
C10 H10C 0.9800
C11 C12 1.379(4)
C11 H11 0.9500
C12 C13 1.373(5)
C13 C14 1.390(4)
C13 H13 0.9500
C14 C15 1.389(4)
C14 H14 0.9500
C15 C16 1.468(4)
C16 C17 1.393(4)
C17 C18 1.388(4)
C17 H17 0.9500
C18 C19 1.363(5)
C18 H18 0.9500
C19 C20 1.380(4)
C20 H20 0.9500
P1 F6 1.539(4)
P1 F7 1.569(4)
P1 F8 1.576(3)
P1 F3 1.589(3)
P1 F5 1.592(3)
P1 F4 1.592(4)

loop_
_geom_torsion_atom_site_label_1
_geom_torsion_atom_site_label_2
_geom_torsion_atom_site_label_3
_geom_torsion_atom_site_label_4
_geom_torsion
C9 C4 C5 C6 -1.9(4)
Ru1 C4 C5 C6 54.0(2)
C9 C4 C5 C2 177.0(3)
Ru1 C4 C5 C2 -127.1(3)
C9 C4 C5 Ru1 -55.9(2)
C3 C2 C5 C4 -89.0(4)
C1 C2 C5 C4 35.1(4)
C3 C2 C5 C6 89.9(3)
C1 C2 C5 C6 -146.1(3)
C3 C2 C5 Ru1 179.9(2)
C1 C2 C5 Ru1 -56.0(4)
C4 C5 C6 C7 -0.6(4)
C2 C5 C6 C7 -179.6(3)
Ru1 C5 C6 C7 53.0(2)
C4 C5 C6 Ru1 -53.7(2)
C2 C5 C6 Ru1 127.4(2)
C5 C6 C7 C8 2.9(4)
Ru1 C6 C7 C8 56.1(2)
C5 C6 C7 Ru1 -53.2(2)
C6 C7 C8 C9 -2.5(4)
Ru1 C7 C8 C9 52.7(2)
C6 C7 C8 C10 179.6(3)
Ru1 C7 C8 C10 -125.2(3)
C6 C7 C8 Ru1 -55.2(2)
C7 C8 C9 C4 0.0(4)
C10 C8 C9 C4 177.9(3)
Ru1 C8 C9 C4 52.3(2)
C7 C8 C9 Ru1 -52.2(2)
C10 C8 C9 Ru1 125.7(3)
C5 C4 C9 C8 2.2(4)
Ru1 C4 C9 C8 -53.7(2)
C5 C4 C9 Ru1 55.9(2)
C15 N1 C11 C12 1.3(4)
Ru1 N1 C11 C12 178.8(2)
N1 C11 C12 F1 -179.4(2)
N1 C11 C12 C13 0.4(4)
F1 C12 C13 C14 178.4(3)
C11 C12 C13 C14 -1.3(4)
C12 C13 C14 C15 0.6(4)
C11 N1 C15 C14 -2.0(4)
Ru1 N1 C15 C14 -179.7(2)
C11 N1 C15 C16 178.3(2)
Ru1 N1 C15 C16 0.6(3)
C13 C14 C15 N1 1.0(4)
C13 C14 C15 C16 -179.3(2)
C20 N2 C16 C17 -2.5(4)
Ru1 N2 C16 C17 171.09(19)
C20 N2 C16 C15 178.2(2)
Ru1 N2 C16 C15 -8.2(3)
N1 C15 C16 N2 4.9(3)
C14 C15 C16 N2 -174.7(2)
N1 C15 C16 C17 -174.3(2)
C14 C15 C16 C17 6.0(4)
N2 C16 C17 C18 3.2(4)
C15 C16 C17 C18 -177.6(2)
C16 C17 C18 C19 -0.1(4)
C17 C18 C19 F2 175.9(3)
C17 C18 C19 C20 -3.7(4)
C16 N2 C20 C19 -1.3(4)
Ru1 N2 C20 C19 -174.4(2)
F2 C19 C20 N2 -175.0(3)
C18 C19 C20 N2 4.6(4)
